data_4343824
loop_
_publ_author_name
'Chen, M.W.'
'Hoard, L.G.'
'Gaines, D.F.'

_publ_section_title
;
 Low-Temperature Crystal and Molecular Structure of
 mue-Bromo-hexacarbonyl(octahydrotriborato(1-))dimanganese Br (C O)6 (B3
 H8) Mn2
;
_journal_name_full 'Inorganic Chemistry'
_journal_page_first 2989
_journal_page_last 2993
_journal_volume 19
_journal_year 1980
_chemical_formula_sum 'C6 H8 B3 Br Mn2 O6'
_chemical_name_systematic 'Br (C O)6 (B3 H8) Mn2'
_space_group_IT_number 14
_symmetry_space_group_name_Hall '-P 2ybc'
_symmetry_space_group_name_H-M 'P 1 21/c 1'
_cell_angle_alpha 90
_cell_angle_beta 113.05
_cell_angle_gamma 90
_cell_formula_units_Z 4
_cell_length_a 10.921
_cell_length_b 7.052
_cell_length_c 18.982
_cell_volume 1345.184
_citation_journal_id_ASTM INOCAJ
_cod_data_source_file Chen_INOCAJ_1980_89.cif
_cod_data_source_block C6H8B3Br1Mn2O6
_cod_original_formula_sum 'C6 H8 B3 Br1 Mn2 O6'
_cod_database_code 4343824

loop_
_symmetry_equiv_pos_as_xyz
x,y,z
-x,y+1/2,-z+1/2
-x,-y,-z
x,-y-1/2,z-1/2

loop_
_atom_site_label
_atom_site_type_symbol
_atom_site_fract_x
_atom_site_fract_y
_atom_site_fract_z
_atom_site_occupancy
_atom_site_U_iso_or_equiv
B1 B 0.3651 0.7465 0.8616 1 0.0
C5 C+2 0.2506 0.8208 0.9875 1 0.0
O2 O-2 0.3831 0.9037 0.6621 1 0.0
H4 H 0.4212 0.0826 0.8205 1 0.0
H6 H 0.1937 0.8553 0.7709 1 0.0
O1 O-2 0.3584 0.3227 0.6876 1 0.0
H7 H 0.4541 0.8418 0.8876 1 0.0
O5 O-2 0.2826 0.9236 0.0404 1 0.0
H3 H 0.1485 0.8331 0.8498 1 0.0
O3 O-2 0.0133 0.6427 0.5861 1 0.0
B2 B 0.3765 0.0087 0.8662 1 0.0
C6 C+2 0.0389 0.6477 0.9101 1 0.0
H2 H 0.4234 0.1484 0.9313 1 0.0
C1 C+2 0.316 0.4545 0.7051 1 0.0
H1 H 0.3494 0.659 0.9084 1 0.0
C3 C+2 0.1025 0.6481 0.6436 1 0.0
Mn1 Mn 0.2459 0.6572 0.7336 1 0.0
H8 H 0.2298 0.0361 0.8222 1 0.0
Br1 Br 0.1355 0.4427 0.7961 1 0.0
B3 B 0.2203 0.8713 0.8211 1 0.0
C2 C+2 0.3271 0.1805 0.6915 1 0.0
O6 O-2 -0.0652 0.6369 0.9107 1 0.0
Mn2 Mn 0.204 0.6606 0.9096 1 0.0
C4 C+2 0.2575 0.4606 0.9743 1 0.0
H5 H 0.3457 0.6344 0.8145 1 0.0
O4 O-2 0.2926 0.3366 0.0163 1 0.0
